data_4126235
loop_
_publ_author_name
'Nitti, Andrea'
'Bianchi, Gabriele'
'Po, Riccardo'
'Swager, Timothy M.'
'Pasini, Dario'

_publ_contact_author
;
  Dario Pasini
  Dipartimento di Chimica 
  University of Pavia
  via Taramelli 10, I-27100 Pavia, ITALY
;
_publ_section_title
;
 Domino Direct Arylation and Cross-Aldol for Rapid Construction of
 Extended Polycyclic \p-Scaffolds.
;
_journal_name_full 'Journal of the American Chemical Society'
_journal_paper_doi 10.1021/jacs.7b03412
_journal_year 2017
_chemical_formula_moiety 'C14 H9 N O S'
_chemical_formula_sum 'C14 H9 N O S'
_chemical_formula_weight 239.28
_space_group_crystal_system monoclinic
_space_group_IT_number 14
_space_group_name_Hall '-P 2yn'
_space_group_name_H-M_alt 'P 1 21/n 1'
_symmetry_space_group_name_Hall '-P 2yn'
_symmetry_space_group_name_H-M 'P 1 21/n 1'
_atom_sites_solution_hydrogens geom
_atom_sites_solution_primary direct
_atom_sites_solution_secondary difmap
_audit_creation_method SHELXL-2014/7
_cell_angle_alpha 90
_cell_angle_beta 106.14(3)
_cell_angle_gamma 90
_cell_formula_units_Z 4
_cell_length_a 15.238(6)
_cell_length_b 3.9998(7)
_cell_length_c 18.359(6)
_cell_measurement_reflns_used 25
_cell_measurement_temperature 293(2)
_cell_measurement_theta_max 12
_cell_measurement_theta_min 5
_cell_volume 1074.9(6)
_computing_cell_refinement 'CAD4 Express (Enraf Nonius, 1994)'
_computing_data_collection 'CAD4 Express (Enraf Nonius, 1994)'
_computing_data_reduction 'PROFIT (Streltsov & Zavodnik, 1989)'
_computing_molecular_graphics 'MERCURY (Macrae et al.2008)'
_computing_publication_material 'WinGX publication routines (Farrugia, 2012)'
_computing_structure_refinement 'SHELXL-2014/7 (Sheldrick, 2014)'
_computing_structure_solution 'SIR-97 (Altomare et al., 1999)'
_diffrn_ambient_temperature 293(2)
_diffrn_measured_fraction_theta_full 0.999
_diffrn_measured_fraction_theta_max 0.999
_diffrn_measurement_device_type 'Enraf-Nonius CAD4'
_diffrn_measurement_method 'profiled omega scans'
_diffrn_radiation_monochromator graphite
_diffrn_radiation_source 'fine-focus sealed tube'
_diffrn_radiation_type MoK\a
_diffrn_radiation_wavelength 0.7107
_diffrn_reflns_av_R_equivalents 0.0909
_diffrn_reflns_av_unetI/netI 0.0855
_diffrn_reflns_Laue_measured_fraction_full 0.999
_diffrn_reflns_Laue_measured_fraction_max 0.999
_diffrn_reflns_limit_h_max 17
_diffrn_reflns_limit_h_min -18
_diffrn_reflns_limit_k_max 4
_diffrn_reflns_limit_k_min 0
_diffrn_reflns_limit_l_max 21
_diffrn_reflns_limit_l_min 0
_diffrn_reflns_number 1941
_diffrn_reflns_point_group_measured_fraction_full 0.999
_diffrn_reflns_point_group_measured_fraction_max 0.999
_diffrn_reflns_theta_full 24.947
_diffrn_reflns_theta_max 24.947
_diffrn_reflns_theta_min 2.040
_diffrn_standards_decay_% 0
_diffrn_standards_interval_time 300
_diffrn_standards_number 3
_exptl_absorpt_coefficient_mu 0.279
_exptl_absorpt_correction_type none
_exptl_crystal_colour colourless
_exptl_crystal_density_diffrn 1.479
_exptl_crystal_description acicular
_exptl_crystal_F_000 496
_exptl_crystal_size_max 0.580
_exptl_crystal_size_mid 0.070
_exptl_crystal_size_min 0.070
_refine_diff_density_max 0.318
_refine_diff_density_min -0.302
_refine_diff_density_rms 0.076
_refine_ls_extinction_method none
_refine_ls_goodness_of_fit_ref 1.173
_refine_ls_hydrogen_treatment constr
_refine_ls_matrix_type full
_refine_ls_number_parameters 155
_refine_ls_number_reflns 1877
_refine_ls_number_restraints 0
_refine_ls_restrained_S_all 1.173
_refine_ls_R_factor_all 0.1537
_refine_ls_R_factor_gt 0.0959
_refine_ls_shift/su_max 0.001
_refine_ls_shift/su_mean 0.000
_refine_ls_structure_factor_coef Fsqd
_refine_ls_weighting_details 'w=1/[\s^2^(Fo^2^)+(0.0238P)^2^+3.9257P] where P=(Fo^2^+2Fc^2^)/3'
_refine_ls_weighting_scheme calc
_refine_ls_wR_factor_gt 0.1684
_refine_ls_wR_factor_ref 0.2072
_reflns_Friedel_coverage 0.000
_reflns_number_gt 1194
_reflns_number_total 1877
_reflns_threshold_expression 'I > 2\s(I)'
_cod_data_source_file ja7b03412_si_002.cif
_cod_data_source_block pasini_3a
_cod_database_code 4126235
_shelx_shelxl_version_number 2014/7
_shelx_space_group_comment
;
The symmetry employed for this shelxl refinement is uniquely defined
by the following loop, which should always be used as a source of
symmetry information in preference to the above space-group names.
They are only intended as comments.
;

loop_
_space_group_symop_operation_xyz
'x, y, z'
'-x+1/2, y+1/2, -z+1/2'
'-x, -y, -z'
'x-1/2, -y-1/2, z-1/2'

loop_
_atom_site_label
_atom_site_type_symbol
_atom_site_fract_x
_atom_site_fract_y
_atom_site_fract_z
_atom_site_U_iso_or_equiv
_atom_site_adp_type
_atom_site_occupancy
_atom_site_site_symmetry_order
_atom_site_calc_flag
_atom_site_refinement_flags_posn
_atom_site_refinement_flags_adp
C1 C 0.4394(5) 0.525(2) 0.6251(4) 0.0521(18) Uani 1 1 d . .
C2 C 0.3729(4) 0.4291(19) 0.5529(4) 0.0484(18) Uani 1 1 d . .
C3 C 0.3794(4) 0.2675(19) 0.4889(4) 0.0490(17) Uani 1 1 d . .
H3 H 0.4356 0.1958 0.4841 0.059 Uiso 1 1 calc R U
C4 C 0.2979(4) 0.2128(18) 0.4302(3) 0.0434(16) Uani 1 1 d . .
C5 C 0.2128(4) 0.3187(18) 0.4382(4) 0.0445(17) Uani 1 1 d . .
C6 C 0.2043(4) 0.4877(18) 0.5037(4) 0.0451(16) Uani 1 1 d . .
C7 C 0.1255(5) 0.6196(19) 0.5200(4) 0.0513(19) Uani 1 1 d . .
H7 H 0.0685 0.6029 0.4847 0.062 Uiso 1 1 calc R U
C8 C 0.1348(5) 0.772(2) 0.5886(4) 0.058(2) Uani 1 1 d . .
H8 H 0.0823 0.8520 0.5992 0.069 Uiso 1 1 calc R U
C9 C 0.2191(5) 0.8167(19) 0.6444(4) 0.0544(19) Uani 1 1 d . .
H9 H 0.2228 0.9263 0.6898 0.065 Uiso 1 1 calc R U
C10 C 0.2946(4) 0.6909(18) 0.6282(4) 0.0471(17) Uani 1 1 d . .
C11 C 0.2863(4) 0.5325(17) 0.5584(4) 0.0418(16) Uani 1 1 d . .
C12 C 0.2884(5) 0.0533(19) 0.3589(4) 0.0512(18) Uani 1 1 d . .
H12 H 0.3375 -0.0339 0.3443 0.061 Uiso 1 1 calc R U
C13 C 0.2020(5) 0.041(2) 0.3149(4) 0.060(2) Uani 1 1 d . .
H13 H 0.1848 -0.0533 0.2667 0.071 Uiso 1 1 calc R U
C14 C 0.4273(5) 0.834(2) 0.7404(4) 0.071(2) Uani 1 1 d . .
H14A H 0.4011 0.7325 0.7769 0.107 Uiso 1 1 calc R U
H14B H 0.4151 1.0696 0.7380 0.107 Uiso 1 1 calc R U
H14C H 0.4922 0.7975 0.7553 0.107 Uiso 1 1 calc R U
N1 N 0.3883(4) 0.6883(16) 0.6679(3) 0.0530(16) Uani 1 1 d . .
O1 O 0.5219(3) 0.4904(16) 0.6476(3) 0.0699(16) Uani 1 1 d . .
S1 S 0.12663(12) 0.2205(5) 0.35789(10) 0.0563(6) Uani 1 1 d . .

loop_
_atom_site_aniso_label
_atom_site_aniso_U_11
_atom_site_aniso_U_22
_atom_site_aniso_U_33
_atom_site_aniso_U_23
_atom_site_aniso_U_13
_atom_site_aniso_U_12
C1 0.050(4) 0.053(5) 0.051(4) 0.006(4) 0.010(3) -0.004(4)
C2 0.035(3) 0.050(4) 0.059(4) 0.011(4) 0.010(3) -0.003(3)
C3 0.046(4) 0.049(4) 0.054(4) 0.012(4) 0.018(3) 0.009(4)
C4 0.046(4) 0.042(4) 0.043(3) 0.004(3) 0.013(3) 0.004(3)
C5 0.039(3) 0.040(4) 0.050(4) 0.013(3) 0.004(3) -0.004(3)
C6 0.043(4) 0.043(4) 0.052(4) 0.005(4) 0.017(3) -0.004(3)
C7 0.045(4) 0.054(5) 0.056(4) 0.006(4) 0.015(3) -0.003(4)
C8 0.050(4) 0.053(5) 0.075(5) 0.008(5) 0.025(4) 0.008(4)
C9 0.066(5) 0.053(5) 0.052(4) -0.004(4) 0.030(4) -0.004(4)
C10 0.050(4) 0.043(4) 0.050(4) 0.006(3) 0.016(3) -0.002(3)
C11 0.040(3) 0.037(4) 0.046(4) 0.013(3) 0.008(3) -0.003(3)
C12 0.057(4) 0.049(5) 0.048(4) 0.004(4) 0.015(3) -0.004(4)
C13 0.085(6) 0.051(5) 0.044(4) 0.002(4) 0.021(4) -0.011(4)
C14 0.079(5) 0.073(6) 0.055(5) 0.000(5) 0.007(4) -0.012(5)
N1 0.055(4) 0.057(4) 0.042(3) -0.001(3) 0.006(3) -0.001(3)
O1 0.043(3) 0.088(4) 0.070(3) 0.006(3) 0.001(2) -0.001(3)
S1 0.0512(10) 0.0579(12) 0.0534(10) 0.0028(11) 0.0036(8) -0.0033(10)

loop_
_atom_type_symbol
_atom_type_description
_atom_type_scat_dispersion_real
_atom_type_scat_dispersion_imag
_atom_type_scat_source
C C 0.0033 0.0016 'International Tables Vol C Tables 4.2.6.8 and 6.1.1.4'
H H 0.0000 0.0000 'International Tables Vol C Tables 4.2.6.8 and 6.1.1.4'
N N 0.0061 0.0033 'International Tables Vol C Tables 4.2.6.8 and 6.1.1.4'
O O 0.0106 0.0060 'International Tables Vol C Tables 4.2.6.8 and 6.1.1.4'
S S 0.1246 0.1234 'International Tables Vol C Tables 4.2.6.8 and 6.1.1.4'

loop_
_geom_angle_atom_site_label_1
_geom_angle_atom_site_label_2
_geom_angle_atom_site_label_3
_geom_angle
O1 C1 N1 122.8(7)
O1 C1 C2 131.4(7)
N1 C1 C2 105.8(6)
C3 C2 C11 119.4(6)
C3 C2 C1 134.2(6)
C11 C2 C1 106.3(6)
C2 C3 C4 118.0(6)
C2 C3 H3 121.0
C4 C3 H3 121.0
C5 C4 C3 120.7(6)
C5 C4 C12 111.6(6)
C3 C4 C12 127.6(6)
C4 C5 C6 122.4(6)
C4 C5 S1 110.3(5)
C6 C5 S1 127.3(5)
C11 C6 C7 116.6(6)
C11 C6 C5 113.7(6)
C7 C6 C5 129.7(6)
C8 C7 C6 118.8(6)
C8 C7 H7 120.6
C6 C7 H7 120.6
C7 C8 C9 124.2(7)
C7 C8 H8 117.9
C9 C8 H8 117.9
C10 C9 C8 116.7(7)
C10 C9 H9 121.7
C8 C9 H9 121.7
C9 C10 C11 119.9(6)
C9 C10 N1 133.3(7)
C11 C10 N1 106.8(6)
C6 C11 C10 123.8(6)
C6 C11 C2 125.8(7)
C10 C11 C2 110.4(6)
C13 C12 C4 113.6(7)
C13 C12 H12 123.2
C4 C12 H12 123.2
C12 C13 S1 112.2(6)
C12 C13 H13 123.9
S1 C13 H13 123.9
N1 C14 H14A 109.5
N1 C14 H14B 109.5
H14A C14 H14B 109.5
N1 C14 H14C 109.5
H14A C14 H14C 109.5
H14B C14 H14C 109.5
C1 N1 C10 110.6(6)
C1 N1 C14 124.0(6)
C10 N1 C14 125.4(6)
C13 S1 C5 92.3(3)

loop_
_geom_bond_atom_site_label_1
_geom_bond_atom_site_label_2
_geom_bond_distance
C1 O1 1.217(7)
C1 N1 1.411(9)
C1 C2 1.478(9)
C2 C3 1.368(9)
C2 C11 1.414(9)
C3 C4 1.418(8)
C3 H3 0.9300
C4 C5 1.410(8)
C4 C12 1.427(9)
C5 C6 1.417(9)
C5 S1 1.725(6)
C6 C11 1.380(8)
C6 C7 1.417(9)
C7 C8 1.373(9)
C7 H7 0.9300
C8 C9 1.413(9)
C8 H8 0.9300
C9 C10 1.362(9)
C9 H9 0.9300
C10 C11 1.404(9)
C10 N1 1.412(8)
C12 C13 1.340(9)
C12 H12 0.9300
C13 S1 1.721(8)
C13 H13 0.9300
C14 N1 1.423(8)
C14 H14A 0.9600
C14 H14B 0.9600
C14 H14C 0.9600
